data_4350508
loop_
_publ_author_name
'Senda, Shunsuke'
'Ohki, Yasuhiro'
'Hirayama, Tomoko'
'Toda, Daisuke'
'Chen, Jing-Lin'
'Matsumoto, Tsuyoshi'
'Kawaguchi, Hiroyuki'
'Tatsumi, Kazuyuki'

_publ_section_title
;
 Mono{hydrotris(mercaptoimidazolyl)borato} complexes of manganese(II),
 iron(II), cobalt(II), and nickel(II) halides.
;
_journal_issue 24
_journal_name_full 'Inorganic chemistry'
_journal_page_first 9914
_journal_page_last 9925
_journal_paper_doi 10.1021/ic0610132
_journal_volume 45
_journal_year 2006
_chemical_formula_sum 'C49.5 H65 B Cl9 Co I N6 S3'
_chemical_formula_weight 1356.00
_space_group_IT_number 165
_space_group_name_Hall '-P 3 2"c'
_space_group_name_H-M_alt 'P -3 c 1'
_symmetry_cell_setting trigonal
_symmetry_Int_Tables_number 165
_symmetry_space_group_name_H-M 'P -3 c 1'
_cell_angle_alpha 90
_cell_angle_beta 90
_cell_angle_gamma 120
_cell_formula_units_Z 4
_cell_length_a 19.5001(5)
_cell_length_b 19.5001(5)
_cell_length_c 20.0779(8)
_cell_measurement_reflns_used 9078
_cell_measurement_temperature 173.1
_cell_measurement_theta_max 27.5
_cell_measurement_theta_min 3.0
_cell_volume 6611.8(4)
_computing_cell_refinement CRYSTALCLEAR
_computing_data_collection CRYSTALCLEAR
_computing_data_reduction 'teXsan Ver. 1.11'
_computing_publication_material 'teXsan Ver. 1.11'
_computing_structure_refinement 'teXsan Ver. 1.10'
_computing_structure_solution SIR92
_diffrn_detector_area_resol_mean 14.63
_diffrn_measured_fraction_theta_full 0.9923
_diffrn_measured_fraction_theta_max 0.9923
_diffrn_measurement_device_type 'Rigaku/MSC Mercury CCD'
_diffrn_measurement_method \w
_diffrn_radiation_type 'Mo K\a'
_diffrn_radiation_wavelength 0.7107
_diffrn_reflns_av_R_equivalents 0.034
_diffrn_reflns_limit_h_max 25
_diffrn_reflns_limit_h_min -25
_diffrn_reflns_limit_k_max 24
_diffrn_reflns_limit_k_min -21
_diffrn_reflns_limit_l_max 26
_diffrn_reflns_limit_l_min -22
_diffrn_reflns_number 49946
_diffrn_reflns_theta_full 27.49
_diffrn_reflns_theta_max 27.49
_exptl_absorpt_coefficient_mu 1.220
_exptl_absorpt_correction_type none
_exptl_crystal_colour yellow-green
_exptl_crystal_density_diffrn 1.362
_exptl_crystal_density_method 'not measured'
_exptl_crystal_description Block
_exptl_crystal_size_max 0.150
_exptl_crystal_size_mid 0.150
_exptl_crystal_size_min 0.150
_refine_diff_density_max 1.26
_refine_diff_density_min -1.23
_refine_ls_extinction_method none
_refine_ls_goodness_of_fit_ref 1.797
_refine_ls_hydrogen_treatment noref
_refine_ls_number_parameters 205
_refine_ls_number_reflns 5014
_refine_ls_R_factor_gt 0.0635
_refine_ls_shift/su_max 0.0004
_refine_ls_structure_factor_coef F
_refine_ls_weighting_details 'w = 1/[\s^2^(Fo) + 0.00063|Fo|^2^]'
_refine_ls_weighting_scheme calc
_refine_ls_wR_factor_ref 0.0980
_reflns_number_gt 3702
_reflns_number_total 5019
_reflns_threshold_expression F^2^>2.0\s(F^2^)
_cod_data_source_file ic0610132si20060906_094900.cif
_cod_data_source_block ArCoI
_cod_original_formula_sum 'C49.50 H65 B Cl9 Co I N6 S3 '
_cod_database_code 4350508

loop_
_symmetry_equiv_pos_as_xyz
x,y,z
-y,x-y,z
-x+y,-x,z
-y,-x,1/2+z
x,x-y,1/2+z
-x+y,y,1/2+z
-x,-y,-z
y,-x+y,-z
x-y,x,-z
y,x,1/2-z
-x,-x+y,1/2-z
x-y,-y,1/2-z

loop_
_atom_site_label
_atom_site_type_symbol
_atom_site_fract_x
_atom_site_fract_y
_atom_site_fract_z
_atom_site_U_iso_or_equiv
_atom_site_adp_type
_atom_site_occupancy
_atom_site_calc_flag
_atom_site_refinement_flags
I(1) I 0.6667 0.3333 0.26240(2) 0.05530(10) Uani 1.00 d SP
Co(1) Co 0.6667 0.3333 0.13580(4) 0.0287(1) Uani 1.00 d SP
Cl(1) Cl 0.9025(1) 0.3027(1) 0.2791(1) 0.1120(7) Uani 1.00 d .
Cl(2) Cl 0.7569(1) 0.1679(1) 0.32311(9) 0.1203(7) Uani 1.00 d .
Cl(3) Cl 0.1641(4) 0.0491(5) 0.3056(4) 0.326(3) Uiso 1.00 d .
S(1) S 0.54559(5) 0.23588(6) 0.09783(5) 0.0295(2) Uani 1.00 d .
N(1) N 0.5848(2) 0.3218(2) -0.0205(1) 0.0224(7) Uani 1.00 d .
N(2) N 0.4689(2) 0.2903(2) 0.0211(1) 0.0266(8) Uani 1.00 d .
C(1) C 0.5353(2) 0.2849(2) 0.0312(2) 0.0236(8) Uani 1.00 d .
C(2) C 0.5484(2) 0.3512(2) -0.0625(2) 0.0282(9) Uani 1.00 d .
C(3) C 0.4775(2) 0.3319(2) -0.0370(2) 0.033(1) Uani 1.00 d .
C(4) C 0.4041(2) 0.2649(2) 0.0681(2) 0.0298(10) Uani 1.00 d .
C(5) C 0.3406(2) 0.1874(3) 0.0648(2) 0.038(1) Uani 1.00 d .
C(6) C 0.2798(3) 0.1652(3) 0.1102(3) 0.047(1) Uani 1.00 d .
C(7) C 0.2814(3) 0.2185(3) 0.1563(2) 0.050(1) Uani 1.00 d .
C(8) C 0.3452(3) 0.2957(3) 0.1583(2) 0.044(1) Uani 1.00 d .
C(9) C 0.4089(2) 0.3203(2) 0.1144(2) 0.034(1) Uani 1.00 d .
C(10) C 0.3368(3) 0.1280(3) 0.0135(3) 0.048(1) Uani 1.00 d .
C(11) C 0.2667(4) 0.1049(4) -0.0333(4) 0.083(2) Uani 1.00 d .
C(12) C 0.3316(4) 0.0561(3) 0.0450(4) 0.078(2) Uani 1.00 d .
C(13) C 0.4788(3) 0.4042(3) 0.1188(2) 0.041(1) Uani 1.00 d .
C(14) C 0.4563(3) 0.4662(3) 0.1024(3) 0.065(2) Uani 1.00 d .
C(15) C 0.5183(3) 0.4199(3) 0.1875(3) 0.057(2) Uani 1.00 d .
C(16) C 0.8023(4) 0.2385(3) 0.2620(3) 0.068(2) Uani 1.00 d .
C(17) C 0.191(1) 0.0000 0.2500 0.25(1) Uiso 1.00 d S
B(1) B 0.6667 0.3333 -0.0407(3) 0.0230(8) Uani 1.00 d SP
H(1) H 0.6667 0.3333 -0.1038 0.0577 Uiso 1.00 calc SP
H(2) H 0.5712 0.3814 -0.1028 0.0350 Uiso 1.00 calc .
H(3) H 0.4387 0.3434 -0.0561 0.0397 Uiso 1.00 calc .
H(4) H 0.2351 0.1124 0.1102 0.0563 Uiso 1.00 calc .
H(5) H 0.2375 0.2019 0.1868 0.0594 Uiso 1.00 calc .
H(6) H 0.3459 0.3322 0.1914 0.0538 Uiso 1.00 calc .
H(7) H 0.3853 0.1544 -0.0130 0.0583 Uiso 1.00 calc .
H(8) H 0.2728 0.1534 -0.0548 0.0987 Uiso 1.00 calc .
H(9) H 0.2689 0.0718 -0.0697 0.0987 Uiso 1.00 calc .
H(10) H 0.2184 0.0781 -0.0107 0.0987 Uiso 1.00 calc .
H(11) H 0.2834 0.0273 0.0692 0.0949 Uiso 1.00 calc .
H(12) H 0.3339 0.0220 0.0098 0.0949 Uiso 1.00 calc .
H(13) H 0.3769 0.0720 0.0742 0.0949 Uiso 1.00 calc .
H(14) H 0.5183 0.4091 0.0866 0.0511 Uiso 1.00 calc .
H(15) H 0.5039 0.5184 0.1012 0.0806 Uiso 1.00 calc .
H(16) H 0.4308 0.4548 0.0593 0.0806 Uiso 1.00 calc .
H(17) H 0.4207 0.4659 0.1361 0.0806 Uiso 1.00 calc .
H(18) H 0.5330 0.3798 0.1969 0.0685 Uiso 1.00 calc .
H(19) H 0.5656 0.4717 0.1880 0.0685 Uiso 1.00 calc .
H(20) H 0.4817 0.4174 0.2212 0.0685 Uiso 1.00 calc .
H(21) H 0.7762 0.2733 0.2632 0.0856 Uiso 1.00 calc .
H(22) H 0.7954 0.2178 0.2189 0.0856 Uiso 1.00 calc .

loop_
_atom_site_aniso_label
_atom_site_aniso_U_11
_atom_site_aniso_U_22
_atom_site_aniso_U_33
_atom_site_aniso_U_12
_atom_site_aniso_U_13
_atom_site_aniso_U_23
I(1) 0.0722(3) 0.0722 0.0216(3) 0.0361 0.0000 0.0000
Co(1) 0.0346(3) 0.0346 0.0170(4) 0.0173 0.0000 0.0000
Cl(1) 0.063(1) 0.121(2) 0.125(2) 0.026(1) -0.002(1) 0.026(1)
Cl(2) 0.141(2) 0.066(1) 0.075(1) -0.008(1) -0.027(1) 0.0236(9)
S(1) 0.0305(5) 0.0335(5) 0.0253(5) 0.0165(4) 0.0032(4) 0.0069(4)
N(1) 0.023(1) 0.024(1) 0.020(1) 0.012(1) -0.001(1) 0.001(1)
N(2) 0.027(2) 0.029(2) 0.027(2) 0.016(1) 0.004(1) 0.003(1)
C(1) 0.025(2) 0.021(2) 0.025(2) 0.012(1) -0.001(1) -0.002(1)
C(2) 0.032(2) 0.032(2) 0.024(2) 0.019(2) -0.001(1) 0.006(1)
C(3) 0.035(2) 0.039(2) 0.034(2) 0.025(2) 0.002(2) 0.009(2)
C(4) 0.030(2) 0.033(2) 0.033(2) 0.021(2) 0.007(2) 0.006(2)
C(5) 0.032(2) 0.040(2) 0.045(2) 0.021(2) 0.008(2) 0.005(2)
C(6) 0.036(2) 0.045(2) 0.058(3) 0.019(2) 0.013(2) 0.008(2)
C(7) 0.044(3) 0.066(3) 0.049(3) 0.033(2) 0.017(2) 0.012(2)
C(8) 0.049(3) 0.052(3) 0.043(2) 0.034(2) 0.011(2) 0.001(2)
C(9) 0.036(2) 0.039(2) 0.037(2) 0.025(2) 0.003(2) 0.002(2)
C(10) 0.038(2) 0.033(2) 0.068(3) 0.013(2) 0.012(2) -0.008(2)
C(11) 0.077(4) 0.089(5) 0.084(5) 0.041(4) -0.009(4) -0.034(4)
C(12) 0.087(4) 0.043(3) 0.109(5) 0.035(3) 0.005(4) -0.004(3)
C(13) 0.044(2) 0.040(2) 0.044(2) 0.024(2) 0.005(2) -0.004(2)
C(14) 0.070(4) 0.044(3) 0.087(4) 0.034(3) 0.000(3) 0.005(3)
C(15) 0.060(3) 0.060(3) 0.051(3) 0.029(3) 0.001(2) -0.015(2)
C(16) 0.068(4) 0.058(3) 0.066(4) 0.023(3) -0.013(3) 0.013(3)
B(1) 0.026(2) 0.0263 0.016(3) 0.0132 0.0000 0.0000

loop_
_atom_type_symbol
_atom_type_description
_atom_type_scat_dispersion_real
_atom_type_scat_dispersion_imag
_atom_type_scat_source
Co Co 0.349 0.972
;International Tables for Crystallography
(1992, Vol. C, Tables 4.2.6.8 and 6.1.1.1)
;
I I -0.474 1.812
;International Tables for Crystallography
(1992, Vol. C, Tables 4.2.6.8 and 6.1.1.1)
;
S S 0.125 0.123
;International Tables for Crystallography
(1992, Vol. C, Tables 4.2.6.8 and 6.1.1.1)
;
N N 0.006 0.003
;International Tables for Crystallography
(1992, Vol. C, Tables 4.2.6.8 and 6.1.1.1)
;
C C 0.003 0.002
;International Tables for Crystallography
(1992, Vol. C, Tables 4.2.6.8 and 6.1.1.1)
;
B B 0.001 0.001
;International Tables for Crystallography
(1992, Vol. C, Tables 4.2.6.8 and 6.1.1.1)
;
Cl Cl 0.148 0.159
;International Tables for Crystallography
(1992, Vol. C, Tables 4.2.6.8 and 6.1.1.1)
;
H H 0.000 0.000
;International Tables for Crystallography
(1992, Vol. C, Table 6.1.1.2)
;

loop_
_geom_angle_atom_site_label_1
_geom_angle_atom_site_label_2
_geom_angle_atom_site_label_3
_geom_angle
_geom_angle_site_symmetry_1
_geom_angle_site_symmetry_3
_geom_angle_publ_flag
I(1) Co(1) S(1) 109.38(3) . . yes
I(1) Co(1) S(1) 109.38(3) . 2_655 yes
I(1) Co(1) S(1) 109.38(3) . 3_665 yes
S(1) Co(1) S(1) 109.57(3) . 2_655 yes
S(1) Co(1) S(1) 109.57(3) . 3_665 yes
S(1) Co(1) S(1) 109.57(3) 2_655 3_665 yes
Co(1) S(1) C(1) 99.0(1) . . yes
C(1) N(1) C(2) 107.9(3) . . yes
C(1) N(1) B(1) 133.4(3) . . yes
C(2) N(1) B(1) 118.7(3) . . yes
C(1) N(2) C(3) 109.1(3) . . yes
C(1) N(2) C(4) 125.0(3) . . yes
C(3) N(2) C(4) 125.4(3) . . yes
S(1) C(1) N(1) 130.0(3) . . yes
S(1) C(1) N(2) 122.6(3) . . yes
N(1) C(1) N(2) 107.3(3) . . yes
N(1) C(2) C(3) 108.6(3) . . yes
N(2) C(3) C(2) 107.0(3) . . yes
N(2) C(4) C(5) 119.2(3) . . yes
N(2) C(4) C(9) 117.3(3) . . yes
C(5) C(4) C(9) 123.5(4) . . yes
C(4) C(5) C(6) 117.7(4) . . yes
C(4) C(5) C(10) 122.3(4) . . yes
C(6) C(5) C(10) 120.0(4) . . yes
C(5) C(6) C(7) 120.9(4) . . yes
C(6) C(7) C(8) 120.3(4) . . yes
C(7) C(8) C(9) 120.8(4) . . yes
C(4) C(9) C(8) 116.8(4) . . yes
C(4) C(9) C(13) 123.4(3) . . yes
C(8) C(9) C(13) 119.8(4) . . yes
C(5) C(10) C(11) 109.6(4) . . yes
C(5) C(10) C(12) 112.5(5) . . yes
C(11) C(10) C(12) 110.5(5) . . yes
C(9) C(13) C(14) 112.6(4) . . yes
C(9) C(13) C(15) 111.0(4) . . yes
C(14) C(13) C(15) 110.6(4) . . yes
Cl(1) C(16) Cl(2) 112.1(3) . . yes
Cl(3) C(17) Cl(3) 108(1) . 12_555 yes
N(1) B(1) N(1) 113.4(2) . 2_655 yes
N(1) B(1) N(1) 113.4(2) . 3_665 yes
N(1) B(1) N(1) 113.4(2) 2_655 3_665 yes

loop_
_geom_bond_atom_site_label_1
_geom_bond_atom_site_label_2
_geom_bond_distance
_geom_bond_site_symmetry_2
_geom_bond_publ_flag
I(1) Co(1) 2.542(1) . yes
Co(1) S(1) 2.298(1) . yes
Co(1) S(1) 2.298(1) 2_655 yes
Co(1) S(1) 2.298(1) 3_665 yes
Cl(1) C(16) 1.749(6) . yes
Cl(2) C(16) 1.722(6) . yes
Cl(3) C(17) 1.72(2) . yes
S(1) C(1) 1.714(4) . yes
N(1) C(1) 1.352(4) . yes
N(1) C(2) 1.396(4) . yes
N(1) B(1) 1.551(3) . yes
N(2) C(1) 1.366(4) . yes
N(2) C(3) 1.382(5) . yes
N(2) C(4) 1.452(4) . yes
C(2) C(3) 1.339(5) . yes
C(4) C(5) 1.395(6) . yes
C(4) C(9) 1.391(5) . yes
C(5) C(6) 1.383(6) . yes
C(5) C(10) 1.524(6) . yes
C(6) C(7) 1.379(7) . yes
C(7) C(8) 1.394(7) . yes
C(8) C(9) 1.399(6) . yes
C(9) C(13) 1.521(6) . yes
C(10) C(11) 1.528(8) . yes
C(10) C(12) 1.495(8) . yes
C(13) C(14) 1.516(6) . yes
C(13) C(15) 1.532(7) . yes

loop_
_geom_contact_atom_site_label_1
_geom_contact_atom_site_label_2
_geom_contact_distance
_geom_contact_site_symmetry_2
I(1) Co(1) 2.542(1) .
Cl(1) Cl(1) 3.493(4) 11_765
Cl(1) C(17) 3.58(3) 2_655
Cl(3) Cl(3) 2.78(2) 12_555

loop_
_geom_torsion_atom_site_label_1
_geom_torsion_atom_site_label_2
_geom_torsion_atom_site_label_3
_geom_torsion_atom_site_label_4
_geom_torsion
_geom_torsion_site_symmetry_2
_geom_torsion_site_symmetry_3
_geom_torsion_site_symmetry_4
_geom_torsion_publ_flag
I(1) Co(1) S(1) C(1) 141.5(1) . . . yes
I(1) Co(1) S(1) C(1) 141.5(1) . 2_655 2_655 yes
I(1) Co(1) S(1) C(1) 141.5(1) . 3_665 3_665 yes
Co(1) S(1) C(1) N(1) 53.4(3) . . . yes
Co(1) S(1) C(1) N(2) -128.9(3) . . . yes
Co(1) S(1) C(1) N(1) 53.4(3) 2_655 2_655 2_655 yes
Co(1) S(1) C(1) N(2) -128.9(3) 2_655 2_655 2_655 yes
Co(1) S(1) C(1) N(1) 53.4(3) 3_665 3_665 3_665 yes
Co(1) S(1) C(1) N(2) -128.9(3) 3_665 3_665 3_665 yes
S(1) Co(1) S(1) C(1) 21.6(1) . 2_655 2_655 yes
S(1) Co(1) S(1) C(1) -98.6(1) . 3_665 3_665 yes
S(1) C(1) N(1) C(2) 178.7(3) . . . yes
S(1) C(1) N(1) B(1) 1.2(6) . . . yes
S(1) C(1) N(2) C(3) -178.9(3) . . . yes
S(1) C(1) N(2) C(4) 8.0(5) . . . yes
N(1) C(1) N(2) C(3) -0.8(4) . . . yes
N(1) C(1) N(2) C(4) -173.9(3) . . . yes
N(1) C(2) C(3) N(2) 0.0(4) . . . yes
N(1) B(1) N(1) C(1) -98.8(3) . 2_655 2_655 yes
N(1) B(1) N(1) C(2) 83.8(5) . 2_655 2_655 yes
N(1) B(1) N(1) C(1) 32.5(6) . 3_665 3_665 yes
N(1) B(1) N(1) C(2) -144.9(4) . 3_665 3_665 yes
N(2) C(1) N(1) C(2) 0.8(4) . . . yes
N(2) C(1) N(1) B(1) -176.8(3) . . . yes
N(2) C(4) C(5) C(6) -179.9(4) . . . yes
N(2) C(4) C(5) C(10) 0.3(6) . . . yes
N(2) C(4) C(9) C(8) 178.3(3) . . . yes
N(2) C(4) C(9) C(13) -1.5(5) . . . yes
C(1) N(1) C(2) C(3) -0.5(4) . . . yes
C(1) N(2) C(3) C(2) 0.4(4) . . . yes
C(1) N(2) C(4) C(5) -90.5(5) . . . yes
C(1) N(2) C(4) C(9) 89.9(4) . . . yes
C(2) C(3) N(2) C(4) 173.6(3) . . . yes
C(3) N(2) C(4) C(5) 97.5(4) . . . yes
C(3) N(2) C(4) C(9) -82.2(5) . . . yes
C(3) C(2) N(1) B(1) 177.4(3) . . . yes
C(4) C(5) C(6) C(7) 1.4(7) . . . yes
C(4) C(5) C(10) C(11) -116.0(5) . . . yes
C(4) C(5) C(10) C(12) 120.6(5) . . . yes
C(4) C(9) C(8) C(7) 1.8(6) . . . yes
C(4) C(9) C(13) C(14) 115.2(5) . . . yes
C(4) C(9) C(13) C(15) -120.1(4) . . . yes
C(5) C(4) C(9) C(8) -1.3(6) . . . yes
C(5) C(4) C(9) C(13) 178.8(4) . . . yes
C(5) C(6) C(7) C(8) -0.9(7) . . . yes
C(6) C(5) C(4) C(9) -0.3(6) . . . yes
C(6) C(5) C(10) C(11) 64.2(6) . . . yes
C(6) C(5) C(10) C(12) -59.2(6) . . . yes
C(6) C(7) C(8) C(9) -0.7(7) . . . yes
C(7) C(6) C(5) C(10) -178.8(5) . . . yes
C(7) C(8) C(9) C(13) -178.4(4) . . . yes
C(8) C(9) C(13) C(14) -64.6(5) . . . yes
C(8) C(9) C(13) C(15) 60.0(5) . . . yes
C(9) C(4) C(5) C(10) 179.9(4) . . . yes
C(9) C(4) C(5) C(10) 179.9(4) . . . yes
